data_7019937
loop_
_publ_author_name
'Azhakar, Ramachandran'
'Roesky, Herbert W.'
'Ghadwal, Rajendra S.'
'Holstein, Julian J.'
'Dittrich, Birger'

_publ_section_title
;
 An access to base-stabilized three-membered silicon heterocycles.
;
_journal_issue 32
_journal_name_full 'Dalton transactions (Cambridge, England : 2003)'
_journal_page_first 9601
_journal_page_last 9603
_journal_paper_doi 10.1039/c2dt31326j
_journal_volume 41
_journal_year 2012
_chemical_formula_moiety 'C33 H42 N2 Si'
_chemical_formula_sum 'C33 H42 N2 Si'
_chemical_formula_weight 494.78
_chemical_name_systematic
;
?
;
_space_group_IT_number 2
_symmetry_cell_setting triclinic
_symmetry_space_group_name_Hall '-P 1'
_symmetry_space_group_name_H-M 'P -1'
_atom_sites_solution_hydrogens geom
_atom_sites_solution_primary direct
_atom_sites_solution_secondary difmap
_audit_creation_method SHELXL-97
_cell_angle_alpha 95.1110(10)
_cell_angle_beta 100.3210(10)
_cell_angle_gamma 111.6300(10)
_cell_formula_units_Z 2
_cell_length_a 9.6994(2)
_cell_length_b 10.1424(2)
_cell_length_c 16.2348(3)
_cell_measurement_temperature 100(2)
_cell_volume 1439.45(5)
_computing_cell_refinement 'Apex2 (Bruker AXS, 2008)'
_computing_data_collection 'Apex2 (Bruker AXS, 2008)'
_computing_molecular_graphics 'shelXle (Huebschle et al, 2011)'
_computing_publication_material 'enCIFer 1.3, CCDC, 2008'
_computing_structure_refinement 'SHELXL-97 (Sheldrick, 1997)'
_computing_structure_solution 'SHELXS-97 (Sheldrick, 2008)'
_diffrn_ambient_temperature 100(2)
_diffrn_measured_fraction_theta_full 0.971
_diffrn_measured_fraction_theta_max 0.971
_diffrn_measurement_device_type 'Bruker SMART 6000'
_diffrn_measurement_method '\w and \f scans'
_diffrn_radiation_monochromator 'INCOATEC multilayer optics'
_diffrn_radiation_source 'rotating anode'
_diffrn_radiation_type CuK\a
_diffrn_radiation_wavelength 1.54178
_diffrn_reflns_av_R_equivalents 0.0271
_diffrn_reflns_av_sigmaI/netI 0.0151
_diffrn_reflns_limit_h_max 11
_diffrn_reflns_limit_h_min -12
_diffrn_reflns_limit_k_max 12
_diffrn_reflns_limit_k_min -12
_diffrn_reflns_limit_l_max 20
_diffrn_reflns_limit_l_min -20
_diffrn_reflns_number 50192
_diffrn_reflns_theta_full 73.44
_diffrn_reflns_theta_max 73.44
_diffrn_reflns_theta_min 2.81
_diffrn_standards_decay_% 0
_diffrn_standards_interval_count 0
_diffrn_standards_interval_time 0
_diffrn_standards_number 0
_exptl_absorpt_coefficient_mu 0.877
_exptl_absorpt_correction_T_max 0.7537
_exptl_absorpt_correction_T_min 0.6363
_exptl_absorpt_correction_type multi-scan
_exptl_absorpt_process_details
;
SADABS version 2008/2, multi-scan. (G. M. Sheldrick, 2008)
;
_exptl_crystal_colour colourless
_exptl_crystal_density_diffrn 1.142
_exptl_crystal_density_method 'not measured'
_exptl_crystal_description cube
_exptl_crystal_F_000 536
_exptl_crystal_size_max 0.5
_exptl_crystal_size_mid 0.5
_exptl_crystal_size_min 0.5
_refine_diff_density_max 0.441
_refine_diff_density_min -0.460
_refine_diff_density_rms 0.063
_refine_ls_extinction_method none
_refine_ls_goodness_of_fit_ref 1.079
_refine_ls_hydrogen_treatment mixed
_refine_ls_matrix_type full
_refine_ls_number_parameters 493
_refine_ls_number_reflns 5634
_refine_ls_number_restraints 116
_refine_ls_restrained_S_all 1.067
_refine_ls_R_factor_all 0.0382
_refine_ls_R_factor_gt 0.0358
_refine_ls_shift/su_max 0.000
_refine_ls_shift/su_mean 0.000
_refine_ls_structure_factor_coef Fsqd
_refine_ls_weighting_details 'calc w=1/[\s^2^(Fo^2^)+(0.0823P)^2^+0.6049P] where P=(Fo^2^+2Fc^2^)/3'
_refine_ls_weighting_scheme calc
_refine_ls_wR_factor_gt 0.1066
_refine_ls_wR_factor_ref 0.1278
_reflns_number_gt 5594
_reflns_number_total 5634
_reflns_threshold_expression >2sigma(I)
_cod_data_source_file c2dt31326j.txt
_cod_data_source_block ak115
_cod_depositor_comments
;
The following automatic conversions were performed:

'_symmetry_cell_setting' value 'Triclinic' changed to 'triclinic'
according to /home/saulius/struct/CIF-dictionaries/cif_core.dic
dictionary named 'cif_core.dic' version 2.4.1 from 2010-06-29.

Automatic conversion script
Id: cif_fix_values 1891 2012-01-12 08:04:46Z andrius 
;
_cod_database_code 7019937
_computing_refinement_gui 'shelXle (Huebschle et al, 2011)'

loop_
_symmetry_equiv_pos_as_xyz
'x, y, z'
'-x, -y, -z'

loop_
_atom_site_label
_atom_site_type_symbol
_atom_site_fract_x
_atom_site_fract_y
_atom_site_fract_z
_atom_site_U_iso_or_equiv
_atom_site_adp_type
_atom_site_occupancy
_atom_site_symmetry_multiplicity
_atom_site_calc_flag
_atom_site_refinement_flags
Si1 Si 0.30107(4) 0.26274(3) 0.24717(2) 0.01539(12) Uani 1 1 d U
N1 N 0.34046(13) 0.09549(12) 0.26504(7) 0.0173(2) Uani 1 1 d U
N3 N 0.18407(13) 0.15734(12) 0.32095(7) 0.0183(2) Uani 1 1 d U
C2 C 0.24210(15) 0.05745(14) 0.31491(8) 0.0170(3) Uani 1 1 d U
C4 C 0.17198(15) 0.31056(14) 0.17069(8) 0.0184(3) Uani 1 1 d U
C5 C 0.26473(15) 0.26608(14) 0.13266(8) 0.0173(3) Uani 1 1 d U
C8 C 0.54932(18) 0.11836(17) 0.19700(11) 0.0286(3) Uani 1 1 d U
H8A H 0.598(2) 0.067(2) 0.1674(13) 0.036(5) Uiso 1 1 d .
H8B H 0.628(2) 0.181(2) 0.2458(13) 0.034(5) Uiso 1 1 d .
H8C H 0.521(3) 0.184(2) 0.1607(14) 0.044(6) Uiso 1 1 d .
C7 C 0.4725(2) -0.07622(18) 0.28245(11) 0.0293(3) Uani 1 1 d U
H7A H 0.389(3) -0.160(2) 0.2961(13) 0.040(5) Uiso 1 1 d .
H7B H 0.536(3) -0.017(2) 0.3381(15) 0.044(6) Uiso 1 1 d .
H7C H 0.537(3) -0.114(2) 0.2567(14) 0.043(6) Uiso 1 1 d .
C6 C 0.41375(16) 0.01112(15) 0.22379(9) 0.0202(3) Uani 1 1 d U
C9 C 0.2995(2) -0.08794(18) 0.14442(10) 0.0299(3) Uani 1 1 d U
H9A H 0.268(3) -0.026(3) 0.1030(15) 0.045(6) Uiso 1 1 d .
H9B H 0.209(3) -0.157(2) 0.1605(13) 0.037(5) Uiso 1 1 d .
H9C H 0.349(3) -0.139(3) 0.1161(15) 0.047(6) Uiso 1 1 d .
C10 C 0.20660(16) -0.07275(14) 0.35678(9) 0.0189(3) Uani 1 1 d U
C11 C 0.09473(17) -0.20481(15) 0.31382(9) 0.0229(3) Uani 1 1 d U
H11 H 0.038(2) -0.213(2) 0.2570(12) 0.025(4) Uiso 1 1 d .
C12 C 0.06722(19) -0.32673(16) 0.35201(10) 0.0278(3) Uani 1 1 d U
H12 H -0.010(2) -0.418(2) 0.3208(14) 0.038(5) Uiso 1 1 d .
C13 C 0.1502(2) -0.31703(17) 0.43298(11) 0.0299(3) Uani 1 1 d U
H13 H 0.128(2) -0.397(2) 0.4592(13) 0.032(5) Uiso 1 1 d .
C14 C 0.26074(19) -0.18579(17) 0.47621(10) 0.0279(3) Uani 1 1 d U
H14 H 0.318(2) -0.175(2) 0.5341(14) 0.040(5) Uiso 1 1 d .
C15 C 0.28903(17) -0.06355(16) 0.43832(9) 0.0224(3) Uani 1 1 d U
H15 H 0.367(2) 0.027(2) 0.4673(13) 0.033(5) Uiso 1 1 d .
C16 C 0.07668(16) 0.17013(15) 0.37279(8) 0.0197(3) Uani 1 1 d U
C17 C 0.1587(2) 0.22099(19) 0.46650(10) 0.0311(4) Uani 1 1 d U
H17A H 0.190(2) 0.147(2) 0.4894(14) 0.040(5) Uiso 1 1 d .
H17B H 0.089(2) 0.238(2) 0.4999(13) 0.036(5) Uiso 1 1 d .
H17C H 0.252(3) 0.314(3) 0.4746(15) 0.056(7) Uiso 1 1 d .
C18 C -0.06122(19) 0.02878(18) 0.36236(12) 0.0326(4) Uani 1 1 d U
H18A H -0.112(3) -0.007(3) 0.3008(16) 0.046(6) Uiso 1 1 d .
H18B H -0.134(2) 0.046(2) 0.3891(13) 0.036(5) Uiso 1 1 d .
H18C H -0.034(3) -0.046(2) 0.3870(14) 0.044(6) Uiso 1 1 d .
C19 C 0.01859(19) 0.28180(18) 0.34109(10) 0.0283(3) Uani 1 1 d U
H19A H -0.043(3) 0.244(2) 0.2815(15) 0.040(5) Uiso 1 1 d .
H19B H 0.102(3) 0.376(2) 0.3456(14) 0.040(5) Uiso 1 1 d .
H19C H -0.048(2) 0.295(2) 0.3776(13) 0.035(5) Uiso 1 1 d .
C20 C 0.47244(16) 0.42254(14) 0.31678(9) 0.0206(3) Uani 1 1 d U
C21 C 0.56113(18) 0.37744(16) 0.38930(10) 0.0269(3) Uani 1 1 d U
H21A H 0.606(2) 0.313(2) 0.3656(14) 0.039(5) Uiso 1 1 d .
H21B H 0.497(2) 0.328(2) 0.4245(12) 0.029(5) Uiso 1 1 d .
H21C H 0.649(3) 0.464(2) 0.4274(14) 0.042(6) Uiso 1 1 d .
C22 C 0.58132(18) 0.49659(17) 0.26121(10) 0.0287(3) Uani 1 1 d U
H22A H 0.623(2) 0.433(2) 0.2325(13) 0.039(5) Uiso 1 1 d .
H22B H 0.670(2) 0.583(2) 0.2951(13) 0.035(5) Uiso 1 1 d .
H22C H 0.533(2) 0.529(2) 0.2124(14) 0.039(5) Uiso 1 1 d .
C23 C 0.4193(2) 0.53456(16) 0.35517(10) 0.0289(3) Uani 1 1 d U
H23A H 0.358(2) 0.563(2) 0.3113(14) 0.038(5) Uiso 1 1 d .
H23B H 0.508(2) 0.623(2) 0.3833(13) 0.038(5) Uiso 1 1 d .
H23C H 0.359(3) 0.497(2) 0.4002(15) 0.045(6) Uiso 1 1 d .
C24 C 0.05072(15) 0.35907(14) 0.13569(8) 0.0176(3) Uani 1 1 d U
C25 C -0.10056(16) 0.26232(15) 0.10347(9) 0.0224(3) Uani 1 1 d U
H25 H -0.127(2) 0.162(2) 0.1045(11) 0.023(4) Uiso 1 1 d .
C26 C -0.21226(16) 0.31019(16) 0.07017(9) 0.0235(3) Uani 1 1 d U
H26 H -0.314(2) 0.243(2) 0.0483(12) 0.032(5) Uiso 1 1 d .
C27 C -0.17544(17) 0.45552(17) 0.06802(10) 0.0248(3) Uani 1 1 d U
H27 H -0.250(2) 0.491(2) 0.0430(13) 0.033(5) Uiso 1 1 d .
C28 C -0.02631(19) 0.55205(16) 0.09955(11) 0.0289(3) Uani 1 1 d U
H28 H 0.000(2) 0.654(2) 0.0959(13) 0.037(5) Uiso 1 1 d .
C29 C 0.08565(17) 0.50500(16) 0.13392(10) 0.0255(3) Uani 1 1 d U
H29 H 0.192(2) 0.571(2) 0.1541(12) 0.028(5) Uiso 1 1 d .
C30 C 0.27059(15) 0.24464(14) 0.04235(8) 0.0175(3) Uani 1 1 d U
C31 C 0.13999(16) 0.16323(14) -0.02079(9) 0.0203(3) Uani 1 1 d U
H31 H 0.040(2) 0.1253(18) -0.0062(11) 0.018(4) Uiso 1 1 d .
C32 C 0.14764(17) 0.14136(15) -0.10545(9) 0.0232(3) Uani 1 1 d U
H32 H 0.057(2) 0.080(2) -0.1466(12) 0.028(5) Uiso 1 1 d .
C33 C 0.28574(18) 0.20474(16) -0.12841(9) 0.0252(3) Uani 1 1 d U
H33 H 0.284(2) 0.193(2) -0.1892(13) 0.031(5) Uiso 1 1 d .
C34 C 0.41600(17) 0.28793(17) -0.06657(10) 0.0257(3) Uani 1 1 d U
H34 H 0.515(2) 0.333(2) -0.0815(13) 0.034(5) Uiso 1 1 d .
C35 C 0.40948(16) 0.30566(16) 0.01840(9) 0.0225(3) Uani 1 1 d U
H35 H 0.499(2) 0.3635(19) 0.0608(11) 0.020(4) Uiso 1 1 d .

loop_
_atom_site_aniso_label
_atom_site_aniso_U_11
_atom_site_aniso_U_22
_atom_site_aniso_U_33
_atom_site_aniso_U_23
_atom_site_aniso_U_13
_atom_site_aniso_U_12
Si1 0.01678(19) 0.01560(19) 0.01469(19) 0.00361(13) 0.00290(14) 0.00747(14)
N1 0.0199(5) 0.0171(5) 0.0181(5) 0.0048(4) 0.0056(4) 0.0097(4)
N3 0.0213(6) 0.0190(5) 0.0183(5) 0.0057(4) 0.0074(4) 0.0103(4)
C2 0.0176(6) 0.0173(6) 0.0143(6) 0.0009(5) 0.0016(5) 0.0060(5)
C4 0.0187(6) 0.0175(6) 0.0185(6) 0.0046(5) 0.0046(5) 0.0059(5)
C5 0.0176(6) 0.0175(6) 0.0169(6) 0.0052(5) 0.0017(5) 0.0073(5)
C8 0.0268(8) 0.0286(7) 0.0385(9) 0.0099(7) 0.0167(7) 0.0147(6)
C7 0.0359(8) 0.0334(8) 0.0332(8) 0.0133(7) 0.0155(7) 0.0249(7)
C6 0.0231(7) 0.0212(6) 0.0218(6) 0.0051(5) 0.0084(5) 0.0130(5)
C9 0.0340(8) 0.0291(8) 0.0269(8) -0.0027(6) 0.0073(7) 0.0142(7)
C10 0.0213(6) 0.0199(6) 0.0196(6) 0.0054(5) 0.0085(5) 0.0107(5)
C11 0.0253(7) 0.0210(7) 0.0234(7) 0.0044(5) 0.0064(6) 0.0097(6)
C12 0.0319(8) 0.0202(7) 0.0340(8) 0.0065(6) 0.0129(7) 0.0105(6)
C13 0.0436(9) 0.0253(7) 0.0341(8) 0.0164(6) 0.0210(7) 0.0205(7)
C14 0.0386(8) 0.0334(8) 0.0224(7) 0.0117(6) 0.0110(6) 0.0228(7)
C15 0.0254(7) 0.0248(7) 0.0204(7) 0.0052(5) 0.0056(6) 0.0132(6)
C16 0.0239(7) 0.0222(6) 0.0176(6) 0.0048(5) 0.0087(5) 0.0119(5)
C17 0.0400(9) 0.0415(9) 0.0194(7) 0.0031(6) 0.0076(7) 0.0245(8)
C18 0.0289(8) 0.0277(8) 0.0439(10) 0.0035(7) 0.0201(7) 0.0094(7)
C19 0.0340(8) 0.0348(8) 0.0306(8) 0.0132(6) 0.0160(7) 0.0239(7)
C20 0.0218(7) 0.0173(6) 0.0200(6) 0.0033(5) 0.0001(5) 0.0069(5)
C21 0.0276(8) 0.0251(7) 0.0220(7) 0.0027(6) -0.0046(6) 0.0085(6)
C22 0.0253(7) 0.0255(7) 0.0284(8) 0.0069(6) 0.0034(6) 0.0028(6)
C23 0.0341(8) 0.0202(7) 0.0294(8) -0.0011(6) 0.0016(7) 0.0110(6)
C24 0.0188(6) 0.0236(6) 0.0144(6) 0.0055(5) 0.0047(5) 0.0118(5)
C25 0.0211(7) 0.0214(7) 0.0262(7) 0.0066(5) 0.0065(6) 0.0089(5)
C26 0.0170(6) 0.0283(7) 0.0248(7) 0.0058(6) 0.0047(5) 0.0083(6)
C27 0.0221(7) 0.0311(7) 0.0269(7) 0.0072(6) 0.0036(6) 0.0174(6)
C28 0.0282(8) 0.0220(7) 0.0366(8) 0.0053(6) -0.0002(6) 0.0132(6)
C29 0.0213(7) 0.0217(7) 0.0304(7) 0.0034(6) 0.0003(6) 0.0079(6)
C30 0.0203(6) 0.0190(6) 0.0180(6) 0.0056(5) 0.0035(5) 0.0128(5)
C31 0.0208(7) 0.0195(6) 0.0216(7) 0.0054(5) 0.0045(5) 0.0088(5)
C32 0.0256(7) 0.0225(7) 0.0206(7) 0.0013(5) 0.0006(6) 0.0112(6)
C33 0.0321(8) 0.0300(7) 0.0180(7) 0.0035(5) 0.0074(6) 0.0167(6)
C34 0.0237(7) 0.0334(8) 0.0245(7) 0.0066(6) 0.0098(6) 0.0139(6)
C35 0.0191(7) 0.0277(7) 0.0215(7) 0.0033(6) 0.0038(5) 0.0108(6)

loop_
_atom_type_symbol
_atom_type_description
_atom_type_scat_dispersion_real
_atom_type_scat_dispersion_imag
_atom_type_scat_source
C C 0.0181 0.0091 'International Tables Vol C Tables 4.2.6.8 and 6.1.1.4'
H H 0.0000 0.0000 'International Tables Vol C Tables 4.2.6.8 and 6.1.1.4'
N N 0.0311 0.0180 'International Tables Vol C Tables 4.2.6.8 and 6.1.1.4'
Si Si 0.2541 0.3302 'International Tables Vol C Tables 4.2.6.8 and 6.1.1.4'

loop_
_geom_angle_atom_site_label_1
_geom_angle_atom_site_label_2
_geom_angle_atom_site_label_3
_geom_angle
C4 Si1 C5 43.50(6)
C4 Si1 N1 137.34(6)
C5 Si1 N1 108.21(5)
C4 Si1 C20 115.20(6)
C5 Si1 C20 116.16(6)
N1 Si1 C20 106.03(6)
C4 Si1 N3 107.05(6)
C5 Si1 N3 134.54(6)
N1 Si1 N3 68.29(5)
C20 Si1 N3 107.77(6)
C4 Si1 C2 128.10(5)
C5 Si1 C2 127.44(5)
N1 Si1 C2 34.14(5)
C20 Si1 C2 110.93(5)
N3 Si1 C2 34.15(5)
C2 N1 C6 129.91(11)
C2 N1 Si1 92.46(8)
C6 N1 Si1 135.66(9)
C2 N3 C16 128.90(11)
C2 N3 Si1 91.86(8)
C16 N3 Si1 139.15(9)
N3 C2 N1 107.38(11)
N3 C2 C10 126.99(12)
N1 C2 C10 125.62(12)
N3 C2 Si1 53.99(7)
N1 C2 Si1 53.40(7)
C10 C2 Si1 179.01(10)
C5 C4 C24 131.21(12)
C5 C4 Si1 68.51(8)
C24 C4 Si1 160.28(10)
C4 C5 C30 130.71(13)
C4 C5 Si1 67.99(8)
C30 C5 Si1 161.08(11)
C6 C8 H8A 109.8(12)
C6 C8 H8B 111.9(12)
H8A C8 H8B 105.7(17)
C6 C8 H8C 113.3(13)
H8A C8 H8C 109.8(18)
H8B C8 H8C 106.2(17)
C6 C7 H7A 113.8(12)
C6 C7 H7B 112.6(13)
H7A C7 H7B 105.7(18)
C6 C7 H7C 110.0(13)
H7A C7 H7C 108.0(18)
H7B C7 H7C 106.3(18)
N1 C6 C9 108.56(11)
N1 C6 C8 107.18(11)
C9 C6 C8 108.86(13)
N1 C6 C7 113.44(11)
C9 C6 C7 110.39(13)
C8 C6 C7 108.28(12)
C6 C9 H9A 109.1(13)
C6 C9 H9B 110.0(12)
H9A C9 H9B 111.1(17)
C6 C9 H9C 108.5(14)
H9A C9 H9C 107.8(18)
H9B C9 H9C 110.2(18)
C15 C10 C11 119.65(13)
C15 C10 C2 119.84(12)
C11 C10 C2 120.48(12)
C12 C11 C10 119.99(14)
C12 C11 H11 119.6(11)
C10 C11 H11 120.4(11)
C13 C12 C11 120.09(14)
C13 C12 H12 121.2(13)
C11 C12 H12 118.7(13)
C12 C13 C14 120.15(14)
C12 C13 H13 119.9(13)
C14 C13 H13 119.9(13)
C13 C14 C15 120.05(14)
C13 C14 H14 122.0(13)
C15 C14 H14 117.9(13)
C14 C15 C10 120.07(14)
C14 C15 H15 120.5(12)
C10 C15 H15 119.5(12)
N3 C16 C18 112.22(11)
N3 C16 C19 107.24(11)
C18 C16 C19 107.74(13)
N3 C16 C17 110.26(12)
C18 C16 C17 109.92(13)
C19 C16 C17 109.37(12)
C16 C17 H17A 110.6(13)
C16 C17 H17B 109.9(12)
H17A C17 H17B 107.2(17)
C16 C17 H17C 111.1(14)
H17A C17 H17C 109.4(19)
H17B C17 H17C 108.6(19)
C16 C18 H18A 109.9(13)
C16 C18 H18B 109.2(12)
H18A C18 H18B 106.4(18)
C16 C18 H18C 112.4(13)
H18A C18 H18C 109.7(18)
H18B C18 H18C 109.1(18)
C16 C19 H19A 109.1(13)
C16 C19 H19B 112.2(13)
H19A C19 H19B 111.7(18)
C16 C19 H19C 107.4(12)
H19A C19 H19C 108.5(17)
H19B C19 H19C 107.7(17)
C21 C20 C23 108.71(12)
C21 C20 C22 108.66(12)
C23 C20 C22 107.31(12)
C21 C20 Si1 112.69(9)
C23 C20 Si1 110.12(10)
C22 C20 Si1 109.20(10)
C20 C21 H21A 110.0(13)
C20 C21 H21B 111.6(12)
H21A C21 H21B 108.5(17)
C20 C21 H21C 111.6(13)
H21A C21 H21C 107.5(17)
H21B C21 H21C 107.5(17)
C20 C22 H22A 114.2(12)
C20 C22 H22B 111.3(12)
H22A C22 H22B 107.2(17)
C20 C22 H22C 114.3(13)
H22A C22 H22C 101.9(17)
H22B C22 H22C 107.2(17)
C20 C23 H23A 111.6(12)
C20 C23 H23B 110.3(12)
H23A C23 H23B 105.8(17)
C20 C23 H23C 111.3(13)
H23A C23 H23C 110.0(18)
H23B C23 H23C 107.6(18)
C29 C24 C25 118.10(13)
C29 C24 C4 119.98(12)
C25 C24 C4 121.92(12)
C26 C25 C24 120.91(13)
C26 C25 H25 119.5(11)
C24 C25 H25 119.6(11)
C25 C26 C27 120.32(14)
C25 C26 H26 119.9(12)
C27 C26 H26 119.8(12)
C28 C27 C26 119.28(14)
C28 C27 H27 118.7(12)
C26 C27 H27 122.0(12)
C27 C28 C29 120.67(14)
C27 C28 H28 118.9(12)
C29 C28 H28 120.4(12)
C28 C29 C24 120.71(14)
C28 C29 H29 121.7(11)
C24 C29 H29 117.5(11)
C31 C30 C35 118.46(12)
C31 C30 C5 121.45(12)
C35 C30 C5 120.09(12)
C32 C31 C30 120.86(13)
C32 C31 H31 119.0(10)
C30 C31 H31 120.0(10)
C33 C32 C31 119.98(13)
C33 C32 H32 121.2(11)
C31 C32 H32 118.8(11)
C34 C33 C32 119.79(13)
C34 C33 H33 123.2(12)
C32 C33 H33 116.9(12)
C33 C34 C35 120.25(13)
C33 C34 H34 121.1(12)
C35 C34 H34 118.6(12)
C34 C35 C30 120.59(13)
C34 C35 H35 120.2(10)
C30 C35 H35 119.1(10)

loop_
_geom_bond_atom_site_label_1
_geom_bond_atom_site_label_2
_geom_bond_distance
Si1 C4 1.8282(14)
Si1 C5 1.8348(13)
Si1 N1 1.9062(11)
Si1 C20 1.9188(14)
Si1 N3 1.9199(12)
Si1 C2 2.3722(13)
N1 C2 1.3325(17)
N1 C6 1.4843(16)
N3 C2 1.3324(17)
N3 C16 1.4847(16)
C2 C10 1.4944(18)
C4 C5 1.3574(19)
C4 C24 1.4783(19)
C5 C30 1.4772(18)
C8 C6 1.528(2)
C8 H8A 0.97(2)
C8 H8B 0.97(2)
C8 H8C 1.00(2)
C7 C6 1.531(2)
C7 H7A 1.01(2)
C7 H7B 0.99(2)
C7 H7C 0.97(2)
C6 C9 1.528(2)
C9 H9A 1.04(2)
C9 H9B 0.99(2)
C9 H9C 0.97(2)
C10 C15 1.394(2)
C10 C11 1.396(2)
C11 C12 1.392(2)
C11 H11 0.967(19)
C12 C13 1.387(2)
C12 H12 0.97(2)
C13 C14 1.388(2)
C13 H13 0.92(2)
C14 C15 1.392(2)
C14 H14 0.98(2)
C15 H15 0.96(2)
C16 C18 1.528(2)
C16 C19 1.528(2)
C16 C17 1.529(2)
C17 H17A 0.99(2)
C17 H17B 0.99(2)
C17 H17C 1.02(3)
C18 H18A 1.00(2)
C18 H18B 0.95(2)
C18 H18C 0.99(2)
C19 H19A 1.00(2)
C19 H19B 0.99(2)
C19 H19C 0.99(2)
C20 C21 1.536(2)
C20 C23 1.538(2)
C20 C22 1.540(2)
C21 H21A 1.00(2)
C21 H21B 0.96(2)
C21 H21C 1.02(2)
C22 H22A 1.01(2)
C22 H22B 1.00(2)
C22 H22C 0.99(2)
C23 H23A 0.98(2)
C23 H23B 0.99(2)
C23 H23C 1.03(2)
C24 C29 1.396(2)
C24 C25 1.401(2)
C25 C26 1.388(2)
C25 H25 0.953(19)
C26 C27 1.388(2)
C26 H26 0.95(2)
C27 C28 1.384(2)
C27 H27 0.96(2)
C28 C29 1.389(2)
C28 H28 0.98(2)
C29 H29 0.97(2)
C30 C31 1.3964(19)
C30 C35 1.4017(19)
C31 C32 1.392(2)
C31 H31 0.981(17)
C32 C33 1.390(2)
C32 H32 0.96(2)
C33 C34 1.387(2)
C33 H33 0.98(2)
C34 C35 1.391(2)
C34 H34 0.99(2)
C35 H35 0.953(18)
